data_4303932
loop_
_publ_author_name
'Michael Nippe'
'Eric Victor'
'John F. Berry'

_publ_section_title
;
Oxidation Chemistry of Axially Protected Mo2 and W2 Quadruply Bonded Compounds
;
_journal_name_full 'Inorganic Chemistry'
_journal_page_first 11889
_journal_page_last 11895
_journal_paper_doi 10.1021/ic901965b
_journal_volume 48
_journal_year 2009
_chemical_formula_moiety 'C40 H32 N12 W2, C24 H20 B'
_chemical_formula_sum 'C64 H52 B N12 W2'
_chemical_formula_weight 1367.67
_chemical_name_systematic
; 
 ? 
;
_space_group_IT_number 15
_symmetry_cell_setting monoclinic
_symmetry_space_group_name_Hall '-C 2yc'
_symmetry_space_group_name_H-M 'C 1 2/c 1'
_atom_sites_solution_hydrogens geom
_atom_sites_solution_primary direct
_atom_sites_solution_secondary difmap
_audit_creation_method SHELXL-97
_cell_angle_alpha 90.00
_cell_angle_beta 122.096(3)
_cell_angle_gamma 90.00
_cell_formula_units_Z 4
_cell_length_a 20.648(4)
_cell_length_b 18.568(4)
_cell_length_c 16.291(3)
_cell_measurement_reflns_used 7237
_cell_measurement_temperature 100(2)
_cell_measurement_theta_max 29.5137
_cell_measurement_theta_min 2.5619
_cell_volume 5291.2(18)
_computing_cell_refinement 'SAINT Ver. 6.22  (Bruker-AXS, 2003)'
_computing_data_collection 'SMART Ver. 5.622 (Bruker-AXS, 2003)'
_computing_data_reduction 'SAINT Ver. 6.22'
_computing_molecular_graphics 'SHELXTL Ver. 6.14'
_computing_publication_material 'SHELXTL Ver. 6.14'
_computing_structure_refinement 'SHELXL-97 (Sheldrick, 2008)'
_computing_structure_solution 'SHELXS-97 (Sheldrick, 2008)'
_diffrn_ambient_temperature 100(2)
_diffrn_measured_fraction_theta_full 1.000
_diffrn_measured_fraction_theta_max 0.938
_diffrn_measurement_device_type 'Bruker CCD-1000 area detector'
_diffrn_measurement_method '0.30\% \w scans'
_diffrn_radiation_monochromator graphite
_diffrn_radiation_source 'fine-focus sealed tube'
_diffrn_radiation_type MoK\a
_diffrn_radiation_wavelength 0.71073
_diffrn_reflns_av_R_equivalents 0.0375
_diffrn_reflns_av_sigmaI/netI 0.0287
_diffrn_reflns_limit_h_max 28
_diffrn_reflns_limit_h_min -28
_diffrn_reflns_limit_k_max 25
_diffrn_reflns_limit_k_min -25
_diffrn_reflns_limit_l_max 21
_diffrn_reflns_limit_l_min -20
_diffrn_reflns_number 34137
_diffrn_reflns_theta_full 25.00
_diffrn_reflns_theta_max 29.51
_diffrn_reflns_theta_min 1.60
_exptl_absorpt_coefficient_mu 4.400
_exptl_absorpt_correction_T_max 0.3324
_exptl_absorpt_correction_T_min 0.2856
_exptl_absorpt_correction_type multi-scan
_exptl_crystal_colour dark
_exptl_crystal_density_diffrn 1.717
_exptl_crystal_density_method 'not measured'
_exptl_crystal_description block
_exptl_crystal_F_000 2692
_exptl_crystal_size_max 0.38
_exptl_crystal_size_mid 0.34
_exptl_crystal_size_min 0.32
_refine_diff_density_max 2.243
_refine_diff_density_min -1.828
_refine_diff_density_rms 0.270
_refine_ls_extinction_method none
_refine_ls_goodness_of_fit_ref 1.125
_refine_ls_hydrogen_treatment undef
_refine_ls_matrix_type full
_refine_ls_number_parameters 358
_refine_ls_number_reflns 6931
_refine_ls_number_restraints 0
_refine_ls_restrained_S_all 1.125
_refine_ls_R_factor_all 0.0321
_refine_ls_R_factor_gt 0.0244
_refine_ls_shift/su_max 0.002
_refine_ls_shift/su_mean 0.000
_refine_ls_structure_factor_coef Fsqd
_refine_ls_weighting_details 'calc w=1/[\s^2^(Fo^2^)+(0.0429P)^2^+6.1508P] where P=(Fo^2^+2Fc^2^)/3'
_refine_ls_weighting_scheme calc
_refine_ls_wR_factor_gt 0.0608
_refine_ls_wR_factor_ref 0.0727
_reflns_number_gt 6067
_reflns_number_total 6931
_reflns_threshold_expression >2sigma(I)
_cod_data_source_file ic901965b_si_001_2.cif
_cod_data_source_block 1BPh4(C2/c)
_cod_original_cell_volume 5291.3(19)
_cod_original_sg_symbol_H-M 'C 2/c'
_cod_database_code 4303932

loop_
_symmetry_equiv_pos_as_xyz
'x, y, z'
'-x, y, -z+1/2'
'x+1/2, y+1/2, z'
'-x+1/2, y+1/2, -z+1/2'
'-x, -y, -z'
'x, -y, z-1/2'
'-x+1/2, -y+1/2, -z'
'x+1/2, -y+1/2, z-1/2'

loop_
_atom_site_label
_atom_site_type_symbol
_atom_site_fract_x
_atom_site_fract_y
_atom_site_fract_z
_atom_site_U_iso_or_equiv
_atom_site_adp_type
_atom_site_occupancy
_atom_site_symmetry_multiplicity
_atom_site_calc_flag
_atom_site_refinement_flags
_atom_site_disorder_assembly
_atom_site_disorder_group
W1 W 0.0000 0.679108(7) 0.2500 0.01193(5) Uani 1 2 d S . .
W2 W 0.0000 0.799076(7) 0.2500 0.01191(5) Uani 1 2 d S . .
N1 N 0.08452(15) 0.67616(12) 0.40176(18) 0.0148(5) Uani 1 1 d . . .
N2 N 0.08970(15) 0.80014(12) 0.39475(18) 0.0147(5) Uani 1 1 d . . .
N3 N 0.06639(14) 0.91969(13) 0.37755(17) 0.0193(5) Uani 1 1 d . . .
N4 N -0.08256(14) 0.80340(12) 0.29242(18) 0.0138(5) Uani 1 1 d . . .
N5 N -0.08684(15) 0.67920(12) 0.28215(18) 0.0147(5) Uani 1 1 d . . .
N6 N -0.07436(13) 0.56239(13) 0.26041(17) 0.0171(5) Uani 1 1 d . . .
C1 C 0.10372(16) 0.61333(15) 0.4529(2) 0.0186(6) Uani 1 1 d . . .
H1A H 0.0822 0.5698 0.4182 0.022 Uiso 1 1 calc R . .
C2 C 0.15221(18) 0.60954(17) 0.5512(2) 0.0247(6) Uani 1 1 d . . .
H2A H 0.1647 0.5645 0.5839 0.030 Uiso 1 1 calc R . .
C3 C 0.18293(19) 0.67374(17) 0.6024(2) 0.0257(7) Uani 1 1 d . . .
H3B H 0.2162 0.6727 0.6709 0.031 Uiso 1 1 calc R . .
C4 C 0.1651(2) 0.73827(16) 0.5538(2) 0.0217(6) Uani 1 1 d . . .
H4A H 0.1859 0.7819 0.5886 0.026 Uiso 1 1 calc R . .
C5 C 0.11597(18) 0.73962(14) 0.4523(2) 0.0163(6) Uani 1 1 d . . .
C6 C 0.12035(16) 0.86895(16) 0.4269(2) 0.0167(5) Uani 1 1 d . . .
C7 C 0.19695(16) 0.88675(16) 0.4924(2) 0.0200(6) Uani 1 1 d . . .
H7A H 0.2347 0.8503 0.5238 0.024 Uiso 1 1 calc R . .
C8 C 0.21623(18) 0.95886(17) 0.5103(2) 0.0223(6) Uani 1 1 d . . .
H8A H 0.2678 0.9725 0.5546 0.027 Uiso 1 1 calc R . .
C9 C 0.16026(19) 1.01142(16) 0.4636(2) 0.0242(6) Uani 1 1 d . . .
H9A H 0.1723 1.0611 0.4773 0.029 Uiso 1 1 calc R . .
C10 C 0.08638(18) 0.98916(16) 0.3965(2) 0.0233(6) Uani 1 1 d . . .
H10A H 0.0482 1.0248 0.3624 0.028 Uiso 1 1 calc R . .
C11 C -0.10271(15) 0.86727(15) 0.3142(2) 0.0165(5) Uani 1 1 d . . .
H11A H -0.0864 0.9107 0.2998 0.020 Uiso 1 1 calc R . .
C12 C -0.14533(16) 0.87203(16) 0.3560(2) 0.0186(5) Uani 1 1 d . . .
H12A H -0.1591 0.9175 0.3688 0.022 Uiso 1 1 calc R . .
C13 C -0.16798(17) 0.80786(16) 0.3791(2) 0.0197(6) Uani 1 1 d . . .
H13A H -0.1958 0.8093 0.4104 0.024 Uiso 1 1 calc R . .
C14 C -0.14954(18) 0.74248(16) 0.3562(2) 0.0182(6) Uani 1 1 d . . .
H14A H -0.1644 0.6989 0.3723 0.022 Uiso 1 1 calc R . .
C15 C -0.10900(18) 0.74018(14) 0.3092(2) 0.0143(5) Uani 1 1 d . . .
C16 C -0.11798(15) 0.61107(15) 0.27240(19) 0.0148(5) Uani 1 1 d . . .
C17 C -0.18573(15) 0.58970(15) 0.26575(19) 0.0166(5) Uani 1 1 d . . .
H17A H -0.2179 0.6240 0.2701 0.020 Uiso 1 1 calc R . .
C18 C -0.20458(16) 0.51730(15) 0.25269(19) 0.0169(5) Uani 1 1 d . . .
H18A H -0.2494 0.5016 0.2502 0.020 Uiso 1 1 calc R . .
C19 C -0.15891(16) 0.46737(15) 0.2432(2) 0.0179(5) Uani 1 1 d . . .
H19A H -0.1710 0.4175 0.2352 0.022 Uiso 1 1 calc R . .
C20 C -0.09481(16) 0.49342(15) 0.2459(2) 0.0186(5) Uani 1 1 d . . .
H20A H -0.0640 0.4603 0.2368 0.022 Uiso 1 1 calc R . .
C21 C 1.04028(16) 0.80524(15) 0.7099(2) 0.0156(5) Uani 1 1 d . . .
C22 C 1.09526(16) 0.85603(15) 0.7727(2) 0.0188(5) Uani 1 1 d . . .
H22A H 1.1123 0.8547 0.8396 0.023 Uiso 1 1 calc R . .
C23 C 1.12548(17) 0.90799(16) 0.7409(2) 0.0218(6) Uani 1 1 d . . .
H23A H 1.1629 0.9407 0.7858 0.026 Uiso 1 1 calc R . .
C24 C 1.10105(17) 0.91214(16) 0.6434(2) 0.0226(6) Uani 1 1 d . . .
H24A H 1.1211 0.9478 0.6211 0.027 Uiso 1 1 calc R . .
C25 C 1.04692(17) 0.86337(17) 0.5793(2) 0.0225(6) Uani 1 1 d . . .
H25A H 1.0299 0.8654 0.5125 0.027 Uiso 1 1 calc R . .
C26 C 1.01731(17) 0.81129(16) 0.6125(2) 0.0200(6) Uani 1 1 d . . .
H26A H 0.9801 0.7786 0.5670 0.024 Uiso 1 1 calc R . .
C27 C 0.93907(16) 0.69809(14) 0.6613(2) 0.0166(5) Uani 1 1 d . . .
C28 C 0.96755(17) 0.64750(15) 0.6232(2) 0.0196(6) Uani 1 1 d . . .
H28A H 1.0212 0.6454 0.6503 0.024 Uiso 1 1 calc R . .
C29 C 0.92052(18) 0.60053(15) 0.5476(2) 0.0221(6) Uani 1 1 d . . .
H29A H 0.9423 0.5669 0.5250 0.027 Uiso 1 1 calc R . .
C30 C 0.84205(18) 0.60305(16) 0.5057(2) 0.0226(6) Uani 1 1 d . . .
H30A H 0.8096 0.5711 0.4545 0.027 Uiso 1 1 calc R . .
C31 C 0.81139(17) 0.65280(17) 0.5395(2) 0.0234(6) Uani 1 1 d . . .
H31A H 0.7576 0.6557 0.5102 0.028 Uiso 1 1 calc R . .
C32 C 0.85955(17) 0.69885(16) 0.6168(2) 0.0207(6) Uani 1 1 d . . .
H32A H 0.8373 0.7316 0.6398 0.025 Uiso 1 1 calc R . .
B1 B 1.0000 0.7509(2) 0.7500 0.0150(8) Uani 1 2 d S . .

loop_
_atom_site_aniso_label
_atom_site_aniso_U_11
_atom_site_aniso_U_22
_atom_site_aniso_U_33
_atom_site_aniso_U_23
_atom_site_aniso_U_13
_atom_site_aniso_U_12
W1 0.01756(8) 0.00679(9) 0.01531(8) 0.000 0.01133(7) 0.000
W2 0.01775(8) 0.00673(9) 0.01407(8) 0.000 0.01036(6) 0.000
N1 0.0200(12) 0.0106(12) 0.0179(12) 0.0005(8) 0.0129(10) 0.0006(8)
N2 0.0208(12) 0.0106(12) 0.0146(11) -0.0007(8) 0.0108(10) -0.0009(8)
N3 0.0230(12) 0.0142(12) 0.0201(12) 0.0019(9) 0.0112(10) -0.0010(9)
N4 0.0187(12) 0.0102(11) 0.0149(11) 0.0007(8) 0.0105(10) 0.0012(8)
N5 0.0214(12) 0.0091(12) 0.0196(12) 0.0003(8) 0.0148(10) -0.0003(8)
N6 0.0203(11) 0.0131(11) 0.0221(12) 0.0003(9) 0.0141(10) 0.0009(8)
C1 0.0262(14) 0.0122(13) 0.0210(14) 0.0012(10) 0.0151(12) 0.0008(10)
C2 0.0344(17) 0.0189(15) 0.0229(15) 0.0073(11) 0.0166(13) 0.0057(12)
C3 0.0328(17) 0.0242(17) 0.0169(14) 0.0036(11) 0.0111(13) 0.0044(12)
C4 0.0292(17) 0.0180(16) 0.0170(15) -0.0013(10) 0.0116(13) -0.0002(10)
C5 0.0218(14) 0.0128(14) 0.0178(14) 0.0000(9) 0.0128(12) 0.0002(9)
C6 0.0249(14) 0.0150(14) 0.0154(13) -0.0011(10) 0.0143(11) -0.0025(10)
C7 0.0225(14) 0.0194(14) 0.0188(13) -0.0012(10) 0.0114(11) -0.0019(10)
C8 0.0282(15) 0.0224(15) 0.0196(14) -0.0048(11) 0.0149(12) -0.0088(11)
C9 0.0385(18) 0.0142(14) 0.0286(16) -0.0045(11) 0.0238(14) -0.0071(12)
C10 0.0313(16) 0.0132(14) 0.0315(16) 0.0027(11) 0.0207(14) -0.0010(11)
C11 0.0200(13) 0.0104(13) 0.0187(13) -0.0001(10) 0.0099(11) 0.0010(9)
C12 0.0244(14) 0.0148(14) 0.0190(13) -0.0027(10) 0.0132(12) 0.0025(10)
C13 0.0236(14) 0.0216(14) 0.0192(14) -0.0038(11) 0.0150(12) -0.0003(11)
C14 0.0237(15) 0.0165(14) 0.0199(15) 0.0000(10) 0.0153(13) -0.0006(10)
C15 0.0198(14) 0.0108(13) 0.0145(13) 0.0001(9) 0.0105(11) 0.0010(9)
C16 0.0203(13) 0.0114(13) 0.0142(12) 0.0000(9) 0.0100(11) 0.0003(9)
C17 0.0198(13) 0.0152(13) 0.0193(13) -0.0001(10) 0.0134(11) -0.0001(9)
C18 0.0198(13) 0.0166(13) 0.0182(13) -0.0003(10) 0.0126(11) -0.0037(10)
C19 0.0249(14) 0.0123(13) 0.0202(13) 0.0004(10) 0.0144(12) -0.0018(10)
C20 0.0245(14) 0.0136(14) 0.0237(14) 0.0009(10) 0.0167(12) 0.0029(10)
C21 0.0190(13) 0.0107(12) 0.0212(14) -0.0003(10) 0.0133(11) 0.0009(9)
C22 0.0233(14) 0.0177(14) 0.0186(13) -0.0015(10) 0.0134(11) -0.0027(10)
C23 0.0251(14) 0.0176(15) 0.0267(15) -0.0039(11) 0.0164(13) -0.0056(10)
C24 0.0268(15) 0.0206(15) 0.0269(15) 0.0033(11) 0.0187(13) -0.0026(11)
C25 0.0265(15) 0.0249(15) 0.0201(14) 0.0020(11) 0.0151(12) -0.0023(11)
C26 0.0231(14) 0.0180(14) 0.0199(14) 0.0002(11) 0.0121(12) -0.0014(10)
C27 0.0249(14) 0.0104(13) 0.0172(13) 0.0004(9) 0.0130(11) -0.0031(9)
C28 0.0272(14) 0.0105(13) 0.0218(14) 0.0006(10) 0.0134(12) 0.0019(10)
C29 0.0360(16) 0.0125(14) 0.0228(14) -0.0015(10) 0.0189(13) -0.0004(11)
C30 0.0344(16) 0.0177(15) 0.0188(14) -0.0037(10) 0.0161(13) -0.0087(11)
C31 0.0251(15) 0.0245(16) 0.0237(15) -0.0041(11) 0.0152(13) -0.0080(11)
C32 0.0272(15) 0.0180(15) 0.0231(15) -0.0030(10) 0.0176(13) -0.0035(10)
B1 0.020(2) 0.013(2) 0.016(2) 0.000 0.0123(18) 0.000

loop_
_atom_type_symbol
_atom_type_description
_atom_type_scat_dispersion_real
_atom_type_scat_dispersion_imag
_atom_type_scat_source
C C 0.0033 0.0016 'International Tables Vol C Tables 4.2.6.8 and 6.1.1.4'
H H 0.0000 0.0000 'International Tables Vol C Tables 4.2.6.8 and 6.1.1.4'
N N 0.0061 0.0033 'International Tables Vol C Tables 4.2.6.8 and 6.1.1.4'
W W -0.8490 6.8722 'International Tables Vol C Tables 4.2.6.8 and 6.1.1.4'
B B 0.0013 0.0007 'International Tables Vol C Tables 4.2.6.8 and 6.1.1.4'

loop_
_geom_angle_atom_site_label_1
_geom_angle_atom_site_label_2
_geom_angle_atom_site_label_3
_geom_angle
_geom_angle_site_symmetry_1
_geom_angle_site_symmetry_3
_geom_angle_publ_flag
N5 W1 N5 179.91(12) 2 . ?
N5 W1 N1 89.55(10) 2 2 ?
N5 W1 N1 90.45(10) . 2 ?
N5 W1 N1 90.45(10) 2 . ?
N5 W1 N1 89.55(10) . . ?
N1 W1 N1 177.07(12) 2 . ?
N5 W1 W2 89.95(6) 2 . ?
N5 W1 W2 89.95(6) . . ?
N1 W1 W2 91.47(6) 2 . ?
N1 W1 W2 91.47(6) . . ?
N2 W2 N2 178.91(13) 2 . ?
N2 W2 N4 90.90(10) 2 2 ?
N2 W2 N4 89.06(10) . 2 ?
N2 W2 N4 89.06(10) 2 . ?
N2 W2 N4 90.90(10) . . ?
N4 W2 N4 175.73(12) 2 . ?
N2 W2 W1 90.54(6) 2 . ?
N2 W2 W1 90.54(6) . . ?
N4 W2 W1 92.14(6) 2 . ?
N4 W2 W1 92.14(6) . . ?
C1 N1 C5 118.2(3) . . ?
C1 N1 W1 121.43(19) . . ?
C5 N1 W1 120.13(19) . . ?
C5 N2 C6 123.7(3) . . ?
C5 N2 W2 123.6(2) . . ?
C6 N2 W2 112.65(18) . . ?
C10 N3 C6 118.6(3) . . ?
C11 N4 C15 118.6(3) . . ?
C11 N4 W2 121.24(19) . . ?
C15 N4 W2 119.66(19) . . ?
C15 N5 C16 124.9(3) . . ?
C15 N5 W1 123.22(19) . . ?
C16 N5 W1 111.85(18) . . ?
C20 N6 C16 119.6(2) . . ?
N1 C1 C2 123.6(3) . . ?
N1 C1 H1A 118.2 . . ?
C2 C1 H1A 118.2 . . ?
C1 C2 C3 118.2(3) . . ?
C1 C2 H2A 120.9 . . ?
C3 C2 H2A 120.9 . . ?
C4 C3 C2 120.1(3) . . ?
C4 C3 H3B 119.9 . . ?
C2 C3 H3B 119.9 . . ?
C3 C4 C5 119.9(3) . . ?
C3 C4 H4A 120.1 . . ?
C5 C4 H4A 120.1 . . ?
N2 C5 N1 113.5(3) . . ?
N2 C5 C4 126.3(3) . . ?
N1 C5 C4 120.0(3) . . ?
N3 C6 N2 110.4(2) . . ?
N3 C6 C7 122.0(3) . . ?
N2 C6 C7 127.2(3) . . ?
C8 C7 C6 118.1(3) . . ?
C8 C7 H7A 120.9 . . ?
C6 C7 H7A 120.9 . . ?
C7 C8 C9 120.1(3) . . ?
C7 C8 H8A 119.9 . . ?
C9 C8 H8A 119.9 . . ?
C10 C9 C8 118.0(3) . . ?
C10 C9 H9A 121.0 . . ?
C8 C9 H9A 121.0 . . ?
N3 C10 C9 123.0(3) . . ?
N3 C10 H10A 118.5 . . ?
C9 C10 H10A 118.5 . . ?
N4 C11 C12 123.4(3) . . ?
N4 C11 H11A 118.3 . . ?
C12 C11 H11A 118.3 . . ?
C11 C12 C13 118.2(3) . . ?
C11 C12 H12A 120.9 . . ?
C13 C12 H12A 120.9 . . ?
C14 C13 C12 119.6(3) . . ?
C14 C13 H13A 120.2 . . ?
C12 C13 H13A 120.2 . . ?
C13 C14 C15 120.3(3) . . ?
C13 C14 H14A 119.9 . . ?
C15 C14 H14A 119.9 . . ?
N5 C15 N4 113.7(3) . . ?
N5 C15 C14 126.5(3) . . ?
N4 C15 C14 119.7(3) . . ?
N6 C16 N5 108.6(2) . . ?
N6 C16 C17 120.7(2) . . ?
N5 C16 C17 130.5(3) . . ?
C18 C17 C16 118.3(3) . . ?
C18 C17 H17A 120.8 . . ?
C16 C17 H17A 120.8 . . ?
C17 C18 C19 120.9(3) . . ?
C17 C18 H18A 119.6 . . ?
C19 C18 H18A 119.6 . . ?
C20 C19 C18 117.2(3) . . ?
C20 C19 H19A 121.4 . . ?
C18 C19 H19A 121.4 . . ?
N6 C20 C19 123.3(3) . . ?
N6 C20 H20A 118.4 . . ?
C19 C20 H20A 118.4 . . ?
C26 C21 C22 115.3(3) . . ?
C26 C21 B1 124.1(2) . . ?
C22 C21 B1 120.2(2) . . ?
C23 C22 C21 122.7(3) . . ?
C23 C22 H22A 118.7 . . ?
C21 C22 H22A 118.7 . . ?
C24 C23 C22 120.2(3) . . ?
C24 C23 H23A 119.9 . . ?
C22 C23 H23A 119.9 . . ?
C25 C24 C23 118.9(3) . . ?
C25 C24 H24A 120.6 . . ?
C23 C24 H24A 120.6 . . ?
C24 C25 C26 120.3(3) . . ?
C24 C25 H25A 119.9 . . ?
C26 C25 H25A 119.9 . . ?
C25 C26 C21 122.7(3) . . ?
C25 C26 H26A 118.6 . . ?
C21 C26 H26A 118.6 . . ?
C32 C27 C28 115.3(3) . . ?
C32 C27 B1 126.0(2) . . ?
C28 C27 B1 118.7(2) . . ?
C29 C28 C27 123.0(3) . . ?
C29 C28 H28A 118.5 . . ?
C27 C28 H28A 118.5 . . ?
C30 C29 C28 119.8(3) . . ?
C30 C29 H29A 120.1 . . ?
C28 C29 H29A 120.1 . . ?
C29 C30 C31 119.2(3) . . ?
C29 C30 H30A 120.4 . . ?
C31 C30 H30A 120.4 . . ?
C30 C31 C32 120.4(3) . . ?
C30 C31 H31A 119.8 . . ?
C32 C31 H31A 119.8 . . ?
C27 C32 C31 122.3(3) . . ?
C27 C32 H32A 118.9 . . ?
C31 C32 H32A 118.9 . . ?
C27 B1 C27 106.8(3) . 2_756 ?
C27 B1 C21 109.16(14) . . ?
C27 B1 C21 113.73(14) 2_756 . ?
C27 B1 C21 113.73(14) . 2_756 ?
C27 B1 C21 109.16(14) 2_756 2_756 ?
C21 B1 C21 104.4(3) . 2_756 ?

loop_
_geom_bond_atom_site_label_1
_geom_bond_atom_site_label_2
_geom_bond_distance
_geom_bond_site_symmetry_2
_geom_bond_publ_flag
W1 N5 2.118(3) 2 ?
W1 N5 2.118(3) . ?
W1 N1 2.139(3) 2 ?
W1 N1 2.139(3) . ?
W1 W2 2.2275(5) . ?
W2 N2 2.086(3) 2 ?
W2 N2 2.086(3) . ?
W2 N4 2.154(3) 2 ?
W2 N4 2.154(3) . ?
N1 C1 1.364(4) . ?
N1 C5 1.386(4) . ?
N2 C5 1.377(4) . ?
N2 C6 1.398(4) . ?
N3 C10 1.339(4) . ?
N3 C6 1.350(4) . ?
N4 C11 1.365(4) . ?
N4 C15 1.382(4) . ?
N5 C15 1.378(4) . ?
N5 C16 1.389(3) . ?
N6 C20 1.330(4) . ?
N6 C16 1.361(3) . ?
C1 C2 1.367(4) . ?
C1 H1A 0.9500 . ?
C2 C3 1.399(4) . ?
C2 H2A 0.9500 . ?
C3 C4 1.374(4) . ?
C3 H3B 0.9500 . ?
C4 C5 1.407(4) . ?
C4 H4A 0.9500 . ?
C6 C7 1.399(4) . ?
C7 C8 1.383(4) . ?
C7 H7A 0.9500 . ?
C8 C9 1.390(4) . ?
C8 H8A 0.9500 . ?
C9 C10 1.386(4) . ?
C9 H9A 0.9500 . ?
C10 H10A 0.9500 . ?
C11 C12 1.371(4) . ?
C11 H11A 0.9500 . ?
C12 C13 1.403(4) . ?
C12 H12A 0.9500 . ?
C13 C14 1.382(4) . ?
C13 H13A 0.9500 . ?
C14 C15 1.404(4) . ?
C14 H14A 0.9500 . ?
C16 C17 1.402(4) . ?
C17 C18 1.384(4) . ?
C17 H17A 0.9500 . ?
C18 C19 1.388(4) . ?
C18 H18A 0.9500 . ?
C19 C20 1.388(4) . ?
C19 H19A 0.9500 . ?
C20 H20A 0.9500 . ?
C21 C26 1.399(4) . ?
C21 C22 1.411(4) . ?
C21 B1 1.648(4) . ?
C22 C23 1.391(4) . ?
C22 H22A 0.9500 . ?
C23 C24 1.389(4) . ?
C23 H23A 0.9500 . ?
C24 C25 1.386(4) . ?
C24 H24A 0.9500 . ?
C25 C26 1.398(4) . ?
C25 H25A 0.9500 . ?
C26 H26A 0.9500 . ?
C27 C32 1.399(4) . ?
C27 C28 1.414(4) . ?
C27 B1 1.643(4) . ?
C28 C29 1.396(4) . ?
C28 H28A 0.9500 . ?
C29 C30 1.385(4) . ?
C29 H29A 0.9500 . ?
C30 C31 1.388(4) . ?
C30 H30A 0.9500 . ?
C31 C32 1.406(4) . ?
C31 H31A 0.9500 . ?
C32 H32A 0.9500 . ?
B1 C27 1.643(4) 2_756 ?
B1 C21 1.648(4) 2_756 ?

loop_
_geom_torsion_atom_site_label_1
_geom_torsion_atom_site_label_2
_geom_torsion_atom_site_label_3
_geom_torsion_atom_site_label_4
_geom_torsion
_geom_torsion_site_symmetry_1
_geom_torsion_site_symmetry_2
_geom_torsion_site_symmetry_3
_geom_torsion_site_symmetry_4
_geom_torsion_publ_flag
N5 W1 W2 N2 94.61(10) 2 . . 2 ?
N5 W1 W2 N2 -85.39(10) . . . 2 ?
N1 W1 W2 N2 5.05(8) 2 . . 2 ?
N1 W1 W2 N2 -174.95(8) . . . 2 ?
N5 W1 W2 N2 -85.39(10) 2 . . . ?
N5 W1 W2 N2 94.61(10) . . . . ?
N1 W1 W2 N2 -174.95(8) 2 . . . ?
N1 W1 W2 N2 5.05(8) . . . . ?
N5 W1 W2 N4 3.69(8) 2 . . 2 ?
N5 W1 W2 N4 -176.31(8) . . . 2 ?
N1 W1 W2 N4 -85.86(9) 2 . . 2 ?
N1 W1 W2 N4 94.14(9) . . . 2 ?
N5 W1 W2 N4 -176.31(8) 2 . . . ?
N5 W1 W2 N4 3.69(8) . . . . ?
N1 W1 W2 N4 94.14(9) 2 . . . ?
N1 W1 W2 N4 -85.86(9) . . . . ?
N5 W1 N1 C1 -99.3(2) 2 . . . ?
N5 W1 N1 C1 80.8(2) . . . . ?
N1 W1 N1 C1 -9.3(2) 2 . . . ?
W2 W1 N1 C1 170.7(2) . . . . ?
N5 W1 N1 C5 86.8(2) 2 . . . ?
N5 W1 N1 C5 -93.1(2) . . . . ?
N1 W1 N1 C5 176.8(2) 2 . . . ?
W2 W1 N1 C5 -3.2(2) . . . . ?
N2 W2 N2 C5 170.7(2) 2 . . . ?
N4 W2 N2 C5 -101.5(2) 2 . . . ?
N4 W2 N2 C5 82.8(2) . . . . ?
W1 W2 N2 C5 -9.3(2) . . . . ?
N2 W2 N2 C6 -9.5(2) 2 . . . ?
N4 W2 N2 C6 78.4(2) 2 . . . ?
N4 W2 N2 C6 -97.3(2) . . . . ?
W1 W2 N2 C6 170.51(19) . . . . ?
N2 W2 N4 C11 -95.7(2) 2 . . . ?
N2 W2 N4 C11 83.3(2) . . . . ?
N4 W2 N4 C11 -6.2(2) 2 . . . ?
W1 W2 N4 C11 173.8(2) . . . . ?
N2 W2 N4 C15 92.2(2) 2 . . . ?
N2 W2 N4 C15 -88.9(2) . . . . ?
N4 W2 N4 C15 -178.3(2) 2 . . . ?
W1 W2 N4 C15 1.7(2) . . . . ?
N5 W1 N5 C15 -11(100) 2 . . . ?
N1 W1 N5 C15 -102.5(2) 2 . . . ?
N1 W1 N5 C15 80.5(2) . . . . ?
W2 W1 N5 C15 -11.0(2) . . . . ?
N5 W1 N5 C16 169(100) 2 . . . ?
N1 W1 N5 C16 77.42(19) 2 . . . ?
N1 W1 N5 C16 -99.6(2) . . . . ?
W2 W1 N5 C16 168.89(19) . . . . ?
C5 N1 C1 C2 0.1(5) . . . . ?
W1 N1 C1 C2 -174.0(2) . . . . ?
N1 C1 C2 C3 1.0(5) . . . . ?
C1 C2 C3 C4 -0.9(5) . . . . ?
C2 C3 C4 C5 -0.2(5) . . . . ?
C6 N2 C5 N1 -171.3(2) . . . . ?
W2 N2 C5 N1 8.5(4) . . . . ?
C6 N2 C5 C4 13.6(5) . . . . ?
W2 N2 C5 C4 -166.6(3) . . . . ?
C1 N1 C5 N2 -176.6(2) . . . . ?
W1 N1 C5 N2 -2.5(4) . . . . ?
C1 N1 C5 C4 -1.2(5) . . . . ?
W1 N1 C5 C4 172.9(2) . . . . ?
C3 C4 C5 N2 176.1(3) . . . . ?
C3 C4 C5 N1 1.3(5) . . . . ?
C10 N3 C6 N2 -177.7(2) . . . . ?
C10 N3 C6 C7 -4.0(4) . . . . ?
C5 N2 C6 N3 -151.2(3) . . . . ?
W2 N2 C6 N3 29.0(3) . . . . ?
C5 N2 C6 C7 35.5(4) . . . . ?
W2 N2 C6 C7 -144.4(2) . . . . ?
N3 C6 C7 C8 3.6(4) . . . . ?
N2 C6 C7 C8 176.2(3) . . . . ?
C6 C7 C8 C9 -0.1(4) . . . . ?
C7 C8 C9 C10 -2.7(4) . . . . ?
C6 N3 C10 C9 0.9(5) . . . . ?
C8 C9 C10 N3 2.4(5) . . . . ?
C15 N4 C11 C12 2.9(4) . . . . ?
W2 N4 C11 C12 -169.4(2) . . . . ?
N4 C11 C12 C13 1.3(4) . . . . ?
C11 C12 C13 C14 -2.5(4) . . . . ?
C12 C13 C14 C15 -0.6(5) . . . . ?
C16 N5 C15 N4 -166.0(2) . . . . ?
W1 N5 C15 N4 13.9(4) . . . . ?
C16 N5 C15 C14 18.7(5) . . . . ?
W1 N5 C15 C14 -161.5(2) . . . . ?
C11 N4 C15 N5 178.4(2) . . . . ?
W2 N4 C15 N5 -9.2(4) . . . . ?
C11 N4 C15 C14 -5.9(4) . . . . ?
W2 N4 C15 C14 166.5(2) . . . . ?
C13 C14 C15 N5 180.0(3) . . . . ?
C13 C14 C15 N4 4.9(5) . . . . ?
C20 N6 C16 N5 -177.5(2) . . . . ?
C20 N6 C16 C17 -2.5(4) . . . . ?
C15 N5 C16 N6 -170.2(3) . . . . ?
W1 N5 C16 N6 9.9(3) . . . . ?
C15 N5 C16 C17 15.5(5) . . . . ?
W1 N5 C16 C17 -164.4(2) . . . . ?
N6 C16 C17 C18 3.9(4) . . . . ?
N5 C16 C17 C18 177.6(3) . . . . ?
C16 C17 C18 C19 -2.1(4) . . . . ?
C17 C18 C19 C20 -1.0(4) . . . . ?
C16 N6 C20 C19 -0.8(4) . . . . ?
C18 C19 C20 N6 2.5(4) . . . . ?
C26 C21 C22 C23 -0.8(4) . . . . ?
B1 C21 C22 C23 -173.4(3) . . . . ?
C21 C22 C23 C24 0.9(5) . . . . ?
C22 C23 C24 C25 -0.6(5) . . . . ?
C23 C24 C25 C26 0.4(5) . . . . ?
C24 C25 C26 C21 -0.3(5) . . . . ?
C22 C21 C26 C25 0.5(4) . . . . ?
B1 C21 C26 C25 172.8(3) . . . . ?
C32 C27 C28 C29 -0.9(4) . . . . ?
B1 C27 C28 C29 -179.7(3) . . . . ?
C27 C28 C29 C30 0.9(4) . . . . ?
C28 C29 C30 C31 0.3(4) . . . . ?
C29 C30 C31 C32 -1.5(4) . . . . ?
C28 C27 C32 C31 -0.3(4) . . . . ?
B1 C27 C32 C31 178.4(3) . . . . ?
C30 C31 C32 C27 1.5(5) . . . . ?
C32 C27 B1 C27 123.8(3) . . . 2_756 ?
C28 C27 B1 C27 -57.5(2) . . . 2_756 ?
C32 C27 B1 C21 -112.9(3) . . . . ?
C28 C27 B1 C21 65.8(3) . . . . ?
C32 C27 B1 C21 3.3(4) . . . 2_756 ?
C28 C27 B1 C21 -178.0(2) . . . 2_756 ?
C26 C21 B1 C27 8.2(4) . . . . ?
C22 C21 B1 C27 -179.9(2) . . . . ?
C26 C21 B1 C27 127.4(3) . . . 2_756 ?
C22 C21 B1 C27 -60.7(3) . . . 2_756 ?
C26 C21 B1 C21 -113.7(3) . . . 2_756 ?
C22 C21 B1 C21 58.2(2) . . . 2_756 ?
